data_4348836
loop_
_publ_author_name
'Hawes, Chris S.'
'Knowles, Gregory P.'
'Chaffee, Alan L.'
'White, Keith F.'
'Abrahams, Brendan F.'
'Batten, Stuart R.'
'Turner, David R.'

_publ_section_title
;
 Porous Polyrotaxane Coordination Networks Containing Two Distinct
 Conformers of a Discontinuously Flexible Ligand.
;
_journal_issue 20
_journal_name_full 'Inorganic chemistry'
_journal_page_first 10467
_journal_page_last 10474
_journal_paper_doi 10.1021/acs.inorgchem.6b01713
_journal_volume 55
_journal_year 2016
_chemical_formula_moiety 'C44 H41 N5 O8 Zn2'
_chemical_formula_sum 'C44 H41 N5 O8 Zn2'
_chemical_formula_weight 898.56
_space_group_crystal_system triclinic
_space_group_IT_number 2
_space_group_name_Hall '-P 1'
_space_group_name_H-M_alt 'P -1'
_atom_sites_solution_hydrogens geom
_audit_creation_date 2016-04-30
_audit_creation_method
;
Olex2 1.2
(compiled 2016.02.19 svn.r3266 for OlexSys, GUI svn.r5155)
;
_cell_angle_alpha 114.67(3)
_cell_angle_beta 95.03(3)
_cell_angle_gamma 92.65(3)
_cell_formula_units_Z 2
_cell_length_a 11.739(2)
_cell_length_b 13.760(3)
_cell_length_c 16.428(3)
_cell_measurement_reflns_used 20423
_cell_measurement_temperature 100(2)
_cell_measurement_theta_max 25.000
_cell_measurement_theta_min 0.380
_cell_volume 2392.0(10)
_computing_cell_refinement 'XDS (Kabsch, 1993)'
_computing_data_collection 'BluIce (McPhillips, 2002)'
_computing_data_reduction 'XDS (Kabsch, 1993)'
_computing_molecular_graphics 'Olex2 (Dolomanov et al., 2009)'
_computing_publication_material 'Olex2 (Dolomanov et al., 2009)'
_computing_structure_refinement 'ShelXL (Sheldrick, 2015)'
_diffrn_ambient_temperature 100
_diffrn_detector_area_resol_mean 8
_diffrn_measured_fraction_theta_full 0.999
_diffrn_measured_fraction_theta_max 0.972
_diffrn_measurement_device_type 'ADSC Quantum 210r'
_diffrn_measurement_method 'Phi Scan'
_diffrn_radiation_monochromator 'Silicon Double Crystal'
_diffrn_radiation_type Synchrotron
_diffrn_radiation_wavelength 0.7109
_diffrn_reflns_av_R_equivalents 0.0922
_diffrn_reflns_av_unetI/netI 0.0516
_diffrn_reflns_Laue_measured_fraction_full 0.999
_diffrn_reflns_Laue_measured_fraction_max 0.972
_diffrn_reflns_limit_h_max 15
_diffrn_reflns_limit_h_min -15
_diffrn_reflns_limit_k_max 18
_diffrn_reflns_limit_k_min -18
_diffrn_reflns_limit_l_max 21
_diffrn_reflns_limit_l_min -21
_diffrn_reflns_number 62638
_diffrn_reflns_point_group_measured_fraction_full 0.999
_diffrn_reflns_point_group_measured_fraction_max 0.972
_diffrn_reflns_theta_full 26.000
_diffrn_reflns_theta_max 27.941
_diffrn_reflns_theta_min 1.374
_diffrn_source 'Australian Synchrotron'
_diffrn_standards_number 0
_exptl_absorpt_coefficient_mu 1.054
_exptl_absorpt_correction_type multi-scan
_exptl_absorpt_process_details 'XScale within XDS'
_exptl_crystal_colour yellow
_exptl_crystal_colour_primary yellow
_exptl_crystal_density_diffrn 1.248
_exptl_crystal_density_method 'not measured'
_exptl_crystal_description block
_exptl_crystal_F_000 928
_exptl_crystal_size_max 0.02
_exptl_crystal_size_mid 0.02
_exptl_crystal_size_min 0.01
_refine_diff_density_max 1.125
_refine_diff_density_min -1.218
_refine_diff_density_rms 0.099
_refine_ls_extinction_method none
_refine_ls_goodness_of_fit_ref 1.042
_refine_ls_hydrogen_treatment constr
_refine_ls_matrix_type full
_refine_ls_number_parameters 640
_refine_ls_number_reflns 11186
_refine_ls_number_restraints 230
_refine_ls_restrained_S_all 1.038
_refine_ls_R_factor_all 0.1001
_refine_ls_R_factor_gt 0.0699
_refine_ls_shift/su_max 0.000
_refine_ls_shift/su_mean 0.000
_refine_ls_structure_factor_coef Fsqd
_refine_ls_weighting_details 'w=1/[\s^2^(Fo^2^)+(0.1142P)^2^+2.3579P] where P=(Fo^2^+2Fc^2^)/3'
_refine_ls_weighting_scheme calc
_refine_ls_wR_factor_gt 0.1868
_refine_ls_wR_factor_ref 0.2080
_reflns_Friedel_coverage 0.000
_reflns_number_gt 7766
_reflns_number_total 11186
_reflns_threshold_expression 'I > 2\s(I)'
_cod_data_source_file ic6b01713_si_002.cif
_cod_data_source_block 2
_cod_depositor_comments
;
The following automatic conversions were performed:

data item '_exptl_absorpt_correction_type' value 'Multi-Scan' was
changed to 'multi-scan' in accordance with the
/home/saulius/struct/COD-crude-data/automatic-downloads/DataCite-retrospective/ACS/depositions/lib/dictionaries/cif_core.dic
dictionary named 'cif_core.dic' version 2.4.2 last updated on
2011-04-26.

Automatic conversion script
Id: cif_fix_values 6909 2019-04-08 15:41:33Z antanas 
;
_cod_database_code 4348836
_shelx_space_group_comment
;
The symmetry employed for this shelxl refinement is uniquely defined
by the following loop, which should always be used as a source of
symmetry information in preference to the above space-group names.
They are only intended as comments.
;
_olex2_refinement_description
;
1. Fixed Uiso
 At 1.2 times of:
  All C(H) groups, All C(H,H) groups
2. Restrained distances
 N4-C47
 1.5 with sigma of 0.02
 C47-C46
 1.5 with sigma of 0.02
 C38-C37
 1.45 with sigma of 0.02
 C37-C36
 1.45 with sigma of 0.02
 C36-N6
 1.45 with sigma of 0.02
 N6-C35
 1.45 with sigma of 0.02
 C35-C34
 1.45 with sigma of 0.02
 C26-C27
 1.35 with sigma of 0.02
 C38-N5
 1.45 with sigma of 0.02
 N5-C34
 1.45 with sigma of 0.02
 N5-C25
 1.45 with sigma of 0.02
 C21-C27
 1.35 with sigma of 0.02
 C33-C28 \\sim C29-C28
 with sigma of 0.02
 C27-C21 \\sim C22-C21
 with sigma of 0.02
3. Uiso/Uaniso restraints and constraints
Uanis(C21) \\sim Ueq, Uanis(C28) \\sim Ueq: with sigma of 0.01 and sigma for
terminal atoms of 0.01
Uanis(C36) = Uanis(C38) = Uanis(C37) = Uanis(N5) = Uanis(C34) = Uanis(C35) =
Uanis(N6)
Uanis(C23) = Uanis(C30)
Uanis(C27) = Uanis(C33)
Uanis(C26) = Uanis(C32)
4. Rigid body (RIGU) restrains
 C40, C41, C42, C43, C44, C45, C51, C52, C53, C54, C55
 with sigma for 1-2 distances of 0.002 and sigma for 1-3 distances of 0.002
 N3, N4, C46, C47, C48, C49, C50
 with sigma for 1-2 distances of 0.001 and sigma for 1-3 distances of 0.001
 N5, N6, C34, C35, C36, C37, C38
 with sigma for 1-2 distances of 0.001 and sigma for 1-3 distances of 0.001
 C21, C22, C23, C31, C32, C33
 with sigma for 1-2 distances of 0.002 and sigma for 1-3 distances of 0.002
 C26, C27, C28, C29, C30, C31
 with sigma for 1-2 distances of 0.002 and sigma for 1-3 distances of 0.002
 C22, C23, C25, C26, C29, C30, C31, C32
 with sigma for 1-2 distances of 0.001 and sigma for 1-3 distances of 0.001
 C27, C21, C22, C23, C25, C26
 with sigma for 1-2 distances of 0.001 and sigma for 1-3 distances of 0.001
5. Others
 Fixed Sof: N3(0.5) N4(0.5) N5(0.5) N6(0.5) C21(0.5) C22(0.5) H22(0.5)
 C23(0.5) H23(0.5) C25(0.5) C26(0.5) H26(0.5) C27(0.5) H27(0.5) C28(0.5)
 C29(0.5) H29(0.5) C30(0.5) H30(0.5) C31(0.5) C32(0.5) H32(0.5) C33(0.5)
 H33(0.5) C34(0.5) H34A(0.5) H34B(0.5) C35(0.5) H35A(0.5) H35B(0.5) C36(0.5)
 H36A(0.5) H36B(0.5) C37(0.5) H37A(0.5) H37B(0.5) C38(0.5) H38A(0.5) H38B(0.5)
 C41(0.5) H41(0.5) C42(0.5) H42(0.5) C43(0.5) C44(0.5) H44(0.5) C45(0.5)
 H45(0.5) C46(0.5) H46A(0.5) H46B(0.5) C47(0.5) H47A(0.5) H47B(0.5) C48(0.5)
 H48A(0.5) H48B(0.5) C49(0.5) H49A(0.5) H49B(0.5) C50(0.5) H50A(0.5) H50B(0.5)
 C51(0.5) C52(0.5) H52(0.5) C53(0.5) H53(0.5) C54(0.5) H54(0.5) C55(0.5)
 H55(0.5)
6.a Secondary CH2 refined with riding coordinates:
 C8(H8A,H8B), C9(H9A,H9B), C10(H10A,H10B), C11(H11A,H11B), C12(H12A,H12B),
 C34(H34A,H34B), C35(H35A,H35B), C36(H36A,H36B), C37(H37A,H37B), C38(H38A,H38B),
  C46(H46A,H46B), C47(H47A,H47B), C48(H48A,H48B), C49(H49A,H49B), C50(H50A,H50B)
6.b Aromatic/amide H refined with riding coordinates:
 C3(H3), C4(H4), C6(H6), C7(H7), C14(H14), C15(H15), C17(H17), C18(H18),
 C22(H22), C23(H23), C26(H26), C27(H27), C29(H29), C30(H30), C32(H32), C33(H33),
  C41(H41), C42(H42), C44(H44), C45(H45), C52(H52), C53(H53), C54(H54),
 C55(H55), C56(H56), C57(H57), C59(H59), C60(H60), C61(H61)
;
_shelx_shelxl_version_number 2014/7
_olex2_submission_special_instructions 'No special instructions were received'

loop_
_space_group_symop_operation_xyz
'x, y, z'
'-x, -y, -z'

loop_
_atom_site_label
_atom_site_type_symbol
_atom_site_fract_x
_atom_site_fract_y
_atom_site_fract_z
_atom_site_U_iso_or_equiv
_atom_site_adp_type
_atom_site_occupancy
_atom_site_site_symmetry_order
_atom_site_calc_flag
_atom_site_refinement_flags_posn
_atom_site_refinement_flags_adp
_atom_site_refinement_flags_occupancy
_atom_site_disorder_assembly
_atom_site_disorder_group
Zn1 Zn 0.20188(4) 0.40358(4) 0.72753(4) 0.05107(17) Uani 1 1 d . . . . .
Zn2 Zn 0.45527(4) 0.40573(4) 0.82597(3) 0.03936(14) Uani 1 1 d . . . . .
O1 O 0.2808(3) 0.2891(3) 0.6409(3) 0.0758(12) Uani 1 1 d . . . . .
O2 O 0.4628(3) 0.3111(3) 0.7016(2) 0.0505(7) Uani 1 1 d . . . . .
O3 O 0.5466(3) 0.4445(2) 0.1526(2) 0.0523(7) Uani 1 1 d . . . . .
O4 O 0.7099(3) 0.4606(3) 0.2385(3) 0.0662(10) Uani 1 1 d . . . . .
O5 O 0.3603(2) 0.3512(2) 0.8905(2) 0.0433(6) Uani 1 1 d . . . . .
O6 O 0.1881(3) 0.3587(3) 0.8253(3) 0.0602(9) Uani 1 1 d . . . . .
O7 O 0.0567(3) 0.3869(4) 0.6562(3) 0.0798(12) Uani 1 1 d . . . . .
O8 O 0.0337(3) 0.5239(4) 0.7841(3) 0.0832(13) Uani 1 1 d . . . . .
N1 N 0.5028(5) -0.0312(4) 0.3025(3) 0.0678(12) Uani 1 1 d . . . . .
N2 N 0.5516(6) -0.0303(4) 0.1355(4) 0.0806(16) Uani 1 1 d . . . . .
N3 N -0.4584(8) 0.4827(11) 0.5791(7) 0.0662(19) Uani 0.5 1 d . U P A -1
N4 N -0.5296(8) 0.5786(9) 0.4588(7) 0.0556(17) Uani 0.5 1 d D U P A -1
N5 N 0.006(2) 0.117(3) 1.040(2) 0.177(4) Uani 0.5 1 d D U P B -1
N6 N -0.0441(17) -0.119(3) 0.937(2) 0.177(4) Uani 0.5 1 d D U P B -1
N7 N 0.6158(3) 0.4055(3) 0.8804(2) 0.0433(8) Uani 1 1 d . . . . .
C1 C 0.3839(4) 0.2676(4) 0.6363(3) 0.0494(10) Uani 1 1 d . . . . .
C2 C 0.4148(4) 0.1860(4) 0.5508(3) 0.0496(10) Uani 1 1 d . . . . .
C3 C 0.3313(4) 0.1313(4) 0.4786(3) 0.0549(11) Uani 1 1 d . . . . .
H3 H 0.2531 0.1435 0.4858 0.066 Uiso 1 1 calc R . . . .
C4 C 0.3590(5) 0.0602(4) 0.3973(3) 0.0595(12) Uani 1 1 d . . . . .
H4 H 0.3003 0.0242 0.3485 0.071 Uiso 1 1 calc R . . . .
C5 C 0.4741(5) 0.0401(4) 0.3856(3) 0.0557(11) Uani 1 1 d . . . . .
C6 C 0.5589(4) 0.0950(4) 0.4593(4) 0.0580(12) Uani 1 1 d . . . . .
H6 H 0.6373 0.0827 0.4528 0.070 Uiso 1 1 calc R . . . .
C7 C 0.5294(4) 0.1658(4) 0.5399(3) 0.0526(10) Uani 1 1 d . . . . .
H7 H 0.5874 0.2019 0.5892 0.063 Uiso 1 1 calc R . . . .
C8 C 0.4182(6) -0.1159(4) 0.2389(4) 0.0724(16) Uani 1 1 d . . . . .
H8A H 0.3565 -0.1279 0.2720 0.087 Uiso 1 1 calc R . . . .
H8B H 0.4556 -0.1834 0.2121 0.087 Uiso 1 1 calc R . . . .
C9 C 0.3652(7) -0.0899(4) 0.1639(4) 0.0777(18) Uani 1 1 d . . . . .
H9A H 0.2967 -0.1412 0.1325 0.093 Uiso 1 1 calc R . . . .
H9B H 0.3386 -0.0171 0.1911 0.093 Uiso 1 1 calc R . . . .
C10 C 0.4427(8) -0.0938(5) 0.0962(4) 0.095(3) Uani 1 1 d . . . . .
H10A H 0.4573 -0.1694 0.0605 0.114 Uiso 1 1 calc R . . . .
H10B H 0.4036 -0.0677 0.0542 0.114 Uiso 1 1 calc R . . . .
C11 C 0.6328(8) -0.0722(5) 0.1840(5) 0.097(3) Uani 1 1 d . . . . .
H11A H 0.7120 -0.0514 0.1772 0.116 Uiso 1 1 calc R . . . .
H11B H 0.6211 -0.1516 0.1552 0.116 Uiso 1 1 calc R . . . .
C12 C 0.6215(6) -0.0336(5) 0.2828(5) 0.0809(18) Uani 1 1 d . . . . .
H12A H 0.6606 -0.0812 0.3055 0.097 Uiso 1 1 calc R . . . .
H12B H 0.6612 0.0396 0.3156 0.097 Uiso 1 1 calc R . . . .
C13 C 0.5669(6) 0.0767(4) 0.1504(4) 0.0718(17) Uani 1 1 d . . . . .
C14 C 0.4822(7) 0.1267(5) 0.1237(4) 0.0767(18) Uani 1 1 d . . . . .
H14 H 0.4098 0.0873 0.0969 0.092 Uiso 1 1 calc R . . . .
C15 C 0.4978(6) 0.2329(4) 0.1344(3) 0.0640(14) Uani 1 1 d . . . . .
H15 H 0.4371 0.2638 0.1142 0.077 Uiso 1 1 calc R . . . .
C16 C 0.6018(5) 0.2931(4) 0.1745(3) 0.0558(12) Uani 1 1 d . . . . .
C17 C 0.6873(5) 0.2437(5) 0.2023(5) 0.0717(16) Uani 1 1 d . . . . .
H17 H 0.7595 0.2830 0.2299 0.086 Uiso 1 1 calc R . . . .
C18 C 0.6700(6) 0.1388(5) 0.1908(5) 0.0764(17) Uani 1 1 d . . . . .
H18 H 0.7305 0.1080 0.2113 0.092 Uiso 1 1 calc R . . . .
C19 C 0.6213(4) 0.4066(4) 0.1896(3) 0.0489(10) Uani 1 1 d . . . . .
C20 C 0.2509(4) 0.3348(3) 0.8780(3) 0.0466(10) Uani 1 1 d . . . . .
C21 C 0.1871(18) 0.2782(19) 0.9148(11) 0.063(3) Uani 0.5 1 d D U P B -1
C22 C 0.0722(18) 0.2351(19) 0.8788(14) 0.102(7) Uani 0.5 1 d D U P B -1
H22 H 0.0386 0.2404 0.8262 0.122 Uiso 0.5 1 calc R . P B -1
C23 C 0.0094(16) 0.1855(16) 0.9200(13) 0.090(3) Uani 0.5 1 d . U P B -1
H23 H -0.0696 0.1626 0.8996 0.108 Uiso 0.5 1 calc R . P B -1
C25 C 0.0660(15) 0.1683(19) 0.9965(15) 0.094(5) Uani 0.5 1 d D U P B -1
C26 C 0.1787(15) 0.2204(19) 1.0334(17) 0.096(3) Uani 0.5 1 d D U P B -1
H26 H 0.2155 0.2172 1.0859 0.115 Uiso 0.5 1 calc R . P B -1
C27 C 0.2339(14) 0.2755(19) 0.9925(15) 0.073(4) Uani 0.5 1 d D U P B -1
H27 H 0.3072 0.3129 1.0195 0.087 Uiso 0.5 1 calc R . P B -1
C28 C -0.1978(13) -0.2897(15) 1.0620(9) 0.046(3) Uani 0.5 1 d D U P . .
C29 C -0.0790(11) -0.2616(12) 1.0830(10) 0.062(3) Uani 0.5 1 d D U P B -1
H29 H -0.0356 -0.2787 1.1260 0.074 Uiso 0.5 1 calc R . P B -1
C30 C -0.0239(16) -0.2047(16) 1.0361(12) 0.090(3) Uani 0.5 1 d . U P B -1
H30 H 0.0563 -0.1841 1.0471 0.108 Uiso 0.5 1 calc R . P B -1
C31 C -0.0980(17) -0.182(2) 0.9729(17) 0.110(7) Uani 0.5 1 d . U P B -1
C32 C -0.2140(15) -0.195(2) 0.9696(16) 0.096(3) Uani 0.5 1 d . U P B -1
H32 H -0.2614 -0.1642 0.9385 0.115 Uiso 0.5 1 calc R . P B -1
C33 C -0.2641(14) -0.2535(18) 1.0122(15) 0.073(4) Uani 0.5 1 d D U P B -1
H33 H -0.3453 -0.2674 1.0055 0.087 Uiso 0.5 1 calc R . P B -1
C34 C -0.108(2) 0.065(3) 0.991(2) 0.177(4) Uani 0.5 1 d D U P B -1
H34A H -0.1432 0.1145 0.9684 0.213 Uiso 0.5 1 calc R . P B -1
H34B H -0.1568 0.0585 1.0350 0.213 Uiso 0.5 1 calc R . P B -1
C35 C -0.112(3) -0.042(3) 0.914(3) 0.177(4) Uani 0.5 1 d D U P B -1
H35A H -0.0808 -0.0335 0.8630 0.213 Uiso 0.5 1 calc R . P B -1
H35B H -0.1925 -0.0727 0.8942 0.213 Uiso 0.5 1 calc R . P B -1
C36 C 0.0806(18) -0.108(2) 0.9348(19) 0.177(4) Uani 0.5 1 d D U P B -1
H36A H 0.1129 -0.1770 0.9240 0.213 Uiso 0.5 1 calc R . P B -1
H36B H 0.0974 -0.0880 0.8855 0.213 Uiso 0.5 1 calc R . P B -1
C37 C 0.132(3) -0.025(2) 1.0213(19) 0.177(4) Uani 0.5 1 d D U P B -1
H37A H 0.1965 0.0116 1.0068 0.213 Uiso 0.5 1 calc R . P B -1
H37B H 0.1677 -0.0643 1.0539 0.213 Uiso 0.5 1 calc R . P B -1
C38 C 0.077(3) 0.064(3) 1.091(2) 0.177(4) Uani 0.5 1 d D U P B -1
H38A H 0.1363 0.1167 1.1363 0.213 Uiso 0.5 1 calc R . P B -1
H38B H 0.0268 0.0344 1.1224 0.213 Uiso 0.5 1 calc R . P B -1
C39 C -0.0031(4) 0.4596(6) 0.7061(5) 0.0725(17) Uani 1 1 d . . . . .
C40 C -0.1209(5) 0.4615(6) 0.6672(5) 0.0746(15) Uani 1 1 d . U . . .
C41 C -0.1766(14) 0.3863(19) 0.6054(12) 0.080(4) Uani 0.5 1 d . U P A -1
H41 H -0.1407 0.3214 0.5804 0.096 Uiso 0.5 1 calc R . P A -1
C42 C -0.2885(12) 0.3851(15) 0.5670(11) 0.073(3) Uani 0.5 1 d . U P A -1
H42 H -0.3256 0.3256 0.5153 0.087 Uiso 0.5 1 calc R . P A -1
C43 C -0.3452(12) 0.4886(15) 0.6159(15) 0.077(4) Uani 0.5 1 d . U P A -1
C44 C -0.2827(10) 0.5748(14) 0.6807(10) 0.074(3) Uani 0.5 1 d . U P A -1
H44 H -0.3147 0.6420 0.7042 0.089 Uiso 0.5 1 calc R . P A -1
C45 C -0.1716(10) 0.5672(13) 0.7140(11) 0.064(3) Uani 0.5 1 d . U P A -1
H45 H -0.1298 0.6257 0.7638 0.077 Uiso 0.5 1 calc R . P A -1
C46 C -0.5249(11) 0.5766(14) 0.6077(9) 0.065(2) Uani 0.5 1 d D U P A -1
H46A H -0.5065 0.6206 0.6735 0.078 Uiso 0.5 1 calc R . P A -1
H46B H -0.6080 0.5531 0.5949 0.078 Uiso 0.5 1 calc R . P A -1
C47 C -0.4954(10) 0.6415(11) 0.5576(8) 0.061(2) Uani 0.5 1 d D U P A -1
H47A H -0.5355 0.7079 0.5795 0.073 Uiso 0.5 1 calc R . P A -1
H47B H -0.4117 0.6626 0.5689 0.073 Uiso 0.5 1 calc R . P A -1
C48 C -0.4501(10) 0.5059(11) 0.4118(7) 0.063(2) Uani 0.5 1 d . U P A -1
H48A H -0.3716 0.5347 0.4425 0.075 Uiso 0.5 1 calc R . P A -1
H48B H -0.4528 0.5010 0.3498 0.075 Uiso 0.5 1 calc R . P A -1
C49 C -0.4755(12) 0.3906(11) 0.4067(10) 0.067(2) Uani 0.5 1 d . U P A -1
H49A H -0.5346 0.3500 0.3550 0.080 Uiso 0.5 1 calc R . P A -1
H49B H -0.4047 0.3531 0.3948 0.080 Uiso 0.5 1 calc R . P A -1
C50 C -0.5139(11) 0.3888(12) 0.4856(10) 0.067(2) Uani 0.5 1 d . U P A -1
H50A H -0.4981 0.3192 0.4866 0.081 Uiso 0.5 1 calc R . P A -1
H50B H -0.5982 0.3916 0.4813 0.081 Uiso 0.5 1 calc R . P A -1
C51 C -0.6459(9) 0.5637(11) 0.4190(8) 0.049(2) Uani 0.5 1 d . U P A -1
C52 C -0.6874(10) 0.4849(11) 0.3317(8) 0.053(2) Uani 0.5 1 d . U P A -1
H52 H -0.6372 0.4346 0.2986 0.064 Uiso 0.5 1 calc R . P A -1
C53 C -0.7990(9) 0.4784(11) 0.2926(8) 0.054(3) Uani 0.5 1 d . U P . .
H53 H -0.8190 0.4266 0.2321 0.065 Uiso 0.5 1 calc R . P A .
C54 C -0.8378(12) 0.6268(13) 0.4324(10) 0.065(3) Uani 0.5 1 d . U P . .
H54 H -0.8892 0.6766 0.4644 0.078 Uiso 0.5 1 calc R . P A .
C55 C -0.7276(11) 0.6320(14) 0.4731(10) 0.069(3) Uani 0.5 1 d . U P A -1
H55 H -0.7059 0.6790 0.5348 0.083 Uiso 0.5 1 calc R . P A -1
C56 C 0.6429(3) 0.3949(3) 0.9569(3) 0.0376(8) Uani 1 1 d . . . . .
H56 H 0.5830 0.3749 0.9837 0.045 Uiso 1 1 calc R . . . .
C57 C 0.7540(3) 0.4119(3) 0.9987(3) 0.0401(8) Uani 1 1 d . . . . .
H57 H 0.7697 0.4019 1.0522 0.048 Uiso 1 1 calc R . . . .
C58 C 0.8428(3) 0.4436(4) 0.9617(3) 0.0416(9) Uani 1 1 d . . . . .
C59 C 0.8151(4) 0.4475(5) 0.8789(3) 0.0646(15) Uani 1 1 d . . . . .
H59 H 0.8736 0.4636 0.8488 0.077 Uiso 1 1 calc R . . . .
C60 C 0.7022(4) 0.4278(5) 0.8412(3) 0.0645(15) Uani 1 1 d . . . . .
H60 H 0.6848 0.4302 0.7846 0.077 Uiso 1 1 calc R . . . .
C61 C 0.9586(3) 0.4759(4) 1.0108(3) 0.0440(9) Uani 1 1 d . . . . .
H61 H 0.9746 0.4608 1.0618 0.053 Uiso 1 1 calc R . . . .

loop_
_atom_site_aniso_label
_atom_site_aniso_U_11
_atom_site_aniso_U_22
_atom_site_aniso_U_33
_atom_site_aniso_U_23
_atom_site_aniso_U_13
_atom_site_aniso_U_12
Zn1 0.0304(2) 0.0555(3) 0.0605(3) 0.0186(3) 0.0004(2) 0.0060(2)
Zn2 0.0292(2) 0.0425(3) 0.0461(3) 0.0199(2) -0.00045(17) -0.00112(17)
O1 0.0367(16) 0.080(3) 0.070(2) -0.0066(19) -0.0019(15) 0.0089(16)
O2 0.0386(15) 0.0631(19) 0.0453(16) 0.0193(15) 0.0013(12) 0.0040(13)
O3 0.0601(19) 0.0473(17) 0.0511(17) 0.0238(14) 0.0032(14) -0.0011(14)
O4 0.0457(18) 0.070(2) 0.094(3) 0.046(2) 0.0064(18) 0.0006(16)
O5 0.0370(14) 0.0416(14) 0.0534(16) 0.0225(13) 0.0043(12) 0.0030(11)
O6 0.0376(16) 0.061(2) 0.083(2) 0.0321(19) 0.0020(16) 0.0051(14)
O7 0.0381(18) 0.108(3) 0.095(3) 0.045(3) 0.0009(19) 0.017(2)
O8 0.054(2) 0.150(4) 0.071(3) 0.068(3) 0.0156(19) 0.031(2)
N1 0.086(3) 0.053(2) 0.062(3) 0.017(2) 0.027(2) 0.008(2)
N2 0.122(5) 0.052(3) 0.069(3) 0.021(2) 0.036(3) 0.010(3)
N3 0.045(4) 0.101(4) 0.066(4) 0.048(3) 0.007(3) 0.013(3)
N4 0.051(4) 0.077(4) 0.051(3) 0.038(3) 0.009(3) 0.008(3)
N5 0.131(9) 0.255(10) 0.252(13) 0.206(10) 0.053(8) 0.011(8)
N6 0.131(9) 0.255(10) 0.252(13) 0.206(10) 0.053(8) 0.011(8)
N7 0.0332(16) 0.0500(19) 0.0431(18) 0.0171(15) 0.0023(13) 0.0001(14)
C1 0.0335(19) 0.053(2) 0.055(3) 0.017(2) 0.0033(18) 0.0036(18)
C2 0.041(2) 0.053(2) 0.051(2) 0.019(2) 0.0005(18) 0.0019(18)
C3 0.043(2) 0.056(3) 0.056(3) 0.016(2) 0.002(2) 0.006(2)
C4 0.058(3) 0.063(3) 0.049(3) 0.017(2) -0.002(2) -0.004(2)
C5 0.067(3) 0.051(3) 0.051(3) 0.021(2) 0.017(2) 0.008(2)
C6 0.050(3) 0.061(3) 0.066(3) 0.028(2) 0.016(2) 0.010(2)
C7 0.044(2) 0.060(3) 0.056(3) 0.027(2) 0.0044(19) 0.007(2)
C8 0.114(5) 0.042(2) 0.060(3) 0.018(2) 0.023(3) 0.006(3)
C9 0.120(5) 0.046(3) 0.058(3) 0.013(2) 0.011(3) -0.003(3)
C10 0.169(8) 0.045(3) 0.061(3) 0.011(3) 0.034(4) -0.007(4)
C11 0.138(7) 0.046(3) 0.119(6) 0.034(3) 0.066(5) 0.036(4)
C12 0.092(5) 0.067(4) 0.090(4) 0.033(3) 0.034(4) 0.028(3)
C13 0.111(5) 0.051(3) 0.064(3) 0.027(3) 0.040(3) 0.019(3)
C14 0.115(5) 0.060(3) 0.052(3) 0.023(3) 0.008(3) -0.018(3)
C15 0.093(4) 0.053(3) 0.047(3) 0.023(2) 0.007(3) -0.005(3)
C16 0.073(3) 0.054(3) 0.051(3) 0.028(2) 0.028(2) 0.013(2)
C17 0.065(3) 0.065(3) 0.103(5) 0.046(3) 0.035(3) 0.018(3)
C18 0.088(4) 0.058(3) 0.097(5) 0.040(3) 0.039(4) 0.027(3)
C19 0.050(2) 0.054(2) 0.051(2) 0.028(2) 0.021(2) 0.008(2)
C20 0.041(2) 0.0335(19) 0.064(3) 0.0185(19) 0.0134(19) 0.0055(16)
C21 0.067(4) 0.054(6) 0.074(5) 0.027(5) 0.030(4) 0.015(3)
C22 0.081(4) 0.130(15) 0.124(8) 0.086(11) 0.005(6) -0.016(7)
C23 0.070(4) 0.106(6) 0.126(7) 0.079(6) 0.020(4) 0.006(3)
C25 0.071(5) 0.119(10) 0.127(7) 0.084(8) 0.022(4) 0.011(5)
C26 0.071(5) 0.133(8) 0.118(5) 0.084(6) 0.024(4) 0.008(4)
C27 0.068(5) 0.081(9) 0.080(4) 0.040(5) 0.030(5) 0.015(5)
C28 0.046(4) 0.040(5) 0.057(6) 0.023(5) 0.020(4) 0.013(3)
C29 0.048(4) 0.059(6) 0.090(6) 0.039(6) 0.018(4) 0.014(3)
C30 0.070(4) 0.106(6) 0.126(7) 0.079(6) 0.020(4) 0.006(3)
C31 0.070(5) 0.163(17) 0.152(11) 0.117(14) 0.023(4) 0.011(4)
C32 0.071(5) 0.133(8) 0.118(5) 0.084(6) 0.024(4) 0.008(4)
C33 0.068(5) 0.081(9) 0.080(4) 0.040(5) 0.030(5) 0.015(5)
C34 0.131(9) 0.255(10) 0.252(13) 0.206(10) 0.053(8) 0.011(8)
C35 0.131(9) 0.255(10) 0.252(13) 0.206(10) 0.053(8) 0.011(8)
C36 0.131(9) 0.255(10) 0.252(13) 0.206(10) 0.053(8) 0.011(8)
C37 0.131(9) 0.255(10) 0.252(13) 0.206(10) 0.053(8) 0.011(8)
C38 0.131(9) 0.255(10) 0.252(13) 0.206(10) 0.053(8) 0.011(8)
C39 0.040(2) 0.125(5) 0.082(4) 0.072(4) 0.012(3) 0.012(3)
C40 0.044(2) 0.120(4) 0.085(4) 0.068(3) 0.007(2) 0.012(2)
C41 0.052(5) 0.113(6) 0.096(7) 0.066(5) -0.002(4) 0.013(4)
C42 0.047(5) 0.100(6) 0.095(6) 0.066(5) 0.002(4) 0.008(4)
C43 0.044(4) 0.104(6) 0.100(8) 0.062(5) 0.000(4) 0.008(4)
C44 0.045(4) 0.103(6) 0.094(7) 0.062(5) 0.002(4) 0.005(4)
C45 0.037(4) 0.111(5) 0.077(5) 0.071(5) 0.012(4) 0.003(3)
C46 0.051(4) 0.102(5) 0.058(4) 0.048(3) 0.011(3) 0.015(3)
C47 0.049(4) 0.092(4) 0.051(3) 0.037(3) 0.009(3) 0.013(3)
C48 0.058(4) 0.086(4) 0.056(4) 0.040(3) 0.014(3) 0.016(3)
C49 0.064(6) 0.085(4) 0.065(4) 0.043(3) 0.010(3) 0.015(3)
C50 0.053(5) 0.099(4) 0.066(4) 0.050(3) 0.005(3) 0.012(3)
C51 0.035(4) 0.076(5) 0.057(4) 0.049(4) 0.006(3) 0.004(4)
C52 0.040(4) 0.086(6) 0.053(4) 0.047(4) 0.005(3) 0.006(4)
C53 0.038(4) 0.097(8) 0.048(4) 0.051(6) 0.009(3) 0.009(4)
C54 0.045(4) 0.075(7) 0.076(8) 0.035(7) 0.003(4) 0.009(4)
C55 0.046(4) 0.097(7) 0.069(5) 0.040(5) 0.006(4) 0.012(4)
C56 0.0325(18) 0.0342(18) 0.045(2) 0.0162(16) 0.0024(15) -0.0010(14)
C57 0.0375(19) 0.043(2) 0.043(2) 0.0210(17) 0.0039(16) 0.0050(16)
C58 0.0293(18) 0.055(2) 0.042(2) 0.0207(18) 0.0034(15) 0.0095(16)
C59 0.029(2) 0.124(5) 0.051(3) 0.048(3) 0.0020(18) 0.002(2)
C60 0.030(2) 0.119(5) 0.049(3) 0.043(3) -0.0029(18) -0.004(2)
C61 0.0307(17) 0.063(3) 0.041(2) 0.0245(19) 0.0020(15) 0.0119(17)

loop_
_atom_type_symbol
_atom_type_description
_atom_type_scat_dispersion_real
_atom_type_scat_dispersion_imag
_atom_type_scat_source
C C 0.0033 0.0016 'International Tables Vol C Tables 4.2.6.8 and 6.1.1.4'
H H 0.0000 0.0000 'International Tables Vol C Tables 4.2.6.8 and 6.1.1.4'
N N 0.0061 0.0033 'International Tables Vol C Tables 4.2.6.8 and 6.1.1.4'
O O 0.0106 0.0060 'International Tables Vol C Tables 4.2.6.8 and 6.1.1.4'
Zn Zn 0.2910 1.4260 'International Tables Vol C Tables 4.2.6.8 and 6.1.1.4'

loop_
_geom_angle_atom_site_label_1
_geom_angle_atom_site_label_2
_geom_angle_atom_site_label_3
_geom_angle
_geom_angle_site_symmetry_1
_geom_angle_site_symmetry_3
O1 Zn1 C39 128.7(2) . .
O4 Zn1 O1 108.79(17) 2_666 .
O4 Zn1 O6 115.50(17) 2_666 .
O4 Zn1 C39 99.5(2) 2_666 .
O6 Zn1 O1 103.62(18) . .
O6 Zn1 C39 101.19(16) . .
O7 Zn1 O1 100.47(18) . .
O7 Zn1 O4 114.30(19) . 2_666
O7 Zn1 O6 112.37(17) . .
O7 Zn1 C39 28.3(2) . .
O2 Zn2 O3 113.20(14) . 2_666
O2 Zn2 O5 115.92(14) . .
O2 Zn2 N7 100.85(14) . .
O3 Zn2 N7 100.89(15) 2_666 .
O5 Zn2 O3 118.86(14) . 2_666
O5 Zn2 N7 103.26(14) . .
C1 O1 Zn1 134.3(3) . .
C1 O2 Zn2 130.6(3) . .
C19 O3 Zn2 125.5(3) . 2_666
C19 O4 Zn1 140.6(3) . 2_666
C20 O5 Zn2 126.4(3) . .
C20 O6 Zn1 139.0(3) . .
C39 O7 Zn1 106.3(4) . .
C5 N1 C8 120.5(5) . .
C5 N1 C12 120.7(5) . .
C12 N1 C8 118.2(5) . .
C10 N2 C11 116.3(6) . .
C13 N2 C10 121.6(6) . .
C13 N2 C11 119.5(6) . .
C43 N3 C46 121.8(13) . .
C43 N3 C50 123.4(13) . .
C46 N3 C50 112.3(9) . .
C48 N4 C47 115.3(9) . .
C48 N4 C51 119.3(11) . .
C51 N4 C47 122.2(9) . .
C25 N5 C34 112.6(19) . .
C25 N5 C38 117(2) . .
C34 N5 C38 120(3) . .
C31 N6 C35 119(2) . .
C31 N6 C36 124(2) . .
C36 N6 C35 116(2) . .
C56 N7 Zn2 125.3(3) . .
C60 N7 Zn2 116.9(3) . .
C60 N7 C56 117.4(4) . .
O1 C1 O2 123.7(4) . .
O1 C1 C2 118.6(4) . .
O2 C1 C2 117.7(4) . .
C3 C2 C1 120.5(4) . .
C3 C2 C7 118.7(4) . .
C7 C2 C1 120.7(4) . .
C2 C3 H3 119.3 . .
C4 C3 C2 121.4(5) . .
C4 C3 H3 119.3 . .
C3 C4 H4 119.9 . .
C3 C4 C5 120.1(5) . .
C5 C4 H4 119.9 . .
N1 C5 C4 120.3(5) . .
N1 C5 C6 121.3(5) . .
C4 C5 C6 118.5(5) . .
C5 C6 H6 119.8 . .
C7 C6 C5 120.4(5) . .
C7 C6 H6 119.8 . .
C2 C7 H7 119.6 . .
C6 C7 C2 120.8(5) . .
C6 C7 H7 119.6 . .
N1 C8 H8A 109.0 . .
N1 C8 H8B 109.0 . .
N1 C8 C9 113.0(5) . .
H8A C8 H8B 107.8 . .
C9 C8 H8A 109.0 . .
C9 C8 H8B 109.0 . .
C8 C9 H9A 108.5 . .
C8 C9 H9B 108.5 . .
H9A C9 H9B 107.5 . .
C10 C9 C8 114.9(7) . .
C10 C9 H9A 108.5 . .
C10 C9 H9B 108.5 . .
N2 C10 C9 113.5(5) . .
N2 C10 H10A 108.9 . .
N2 C10 H10B 108.9 . .
C9 C10 H10A 108.9 . .
C9 C10 H10B 108.9 . .
H10A C10 H10B 107.7 . .
N2 C11 H11A 108.6 . .
N2 C11 H11B 108.6 . .
N2 C11 C12 114.6(5) . .
H11A C11 H11B 107.6 . .
C12 C11 H11A 108.6 . .
C12 C11 H11B 108.6 . .
N1 C12 C11 113.4(7) . .
N1 C12 H12A 108.9 . .
N1 C12 H12B 108.9 . .
C11 C12 H12A 108.9 . .
C11 C12 H12B 108.9 . .
H12A C12 H12B 107.7 . .
C14 C13 N2 122.2(7) . .
C14 C13 C18 116.0(5) . .
C18 C13 N2 121.8(6) . .
C13 C14 H14 118.5 . .
C13 C14 C15 122.9(6) . .
C15 C14 H14 118.5 . .
C14 C15 H15 120.0 . .
C16 C15 C14 120.0(6) . .
C16 C15 H15 120.0 . .
C15 C16 C19 121.9(5) . .
C17 C16 C15 117.4(5) . .
C17 C16 C19 120.6(5) . .
C16 C17 H17 119.2 . .
C18 C17 C16 121.6(6) . .
C18 C17 H17 119.2 . .
C13 C18 H18 119.0 . .
C17 C18 C13 122.1(6) . .
C17 C18 H18 119.0 . .
O3 C19 C16 118.4(4) . .
O4 C19 O3 123.4(4) . .
O4 C19 C16 118.2(5) . .
O5 C20 C21 124.3(9) . .
O5 C20 C28 115.4(6) . 2_557
O6 C20 O5 124.4(4) . .
O6 C20 C21 111.0(9) . .
O6 C20 C28 120.1(6) . 2_557
C21 C20 C28 13.0(11) . 2_557
C20 C21 C22 121.5(14) . .
C27 C21 C20 117.8(15) . .
C27 C21 C22 120.3(18) . .
C21 C22 H22 120.0 . .
C23 C22 C21 120.0(17) . .
C23 C22 H22 120.0 . .
C22 C23 H23 120.2 . .
C22 C23 C25 119.5(15) . .
C25 C23 H23 120.2 . .
N5 C25 C23 121.8(17) . .
N5 C25 C26 120.4(19) . .
C26 C25 C23 117.1(14) . .
C25 C26 H26 120.1 . .
C27 C26 C25 119.8(17) . .
C27 C26 H26 120.1 . .
C21 C27 C26 122.3(18) . .
C21 C27 H27 118.9 . .
C26 C27 H27 118.9 . .
C29 C28 C20 114.6(10) . 2_557
C33 C28 C20 120.3(13) . 2_557
C33 C28 C29 122.6(14) . .
C28 C29 H29 121.1 . .
C28 C29 C30 117.8(12) . .
C30 C29 H29 121.1 . .
C29 C30 H30 121.8 . .
C31 C30 C29 116.4(14) . .
C31 C30 H30 121.8 . .
N6 C31 C30 114.3(18) . .
C32 C31 N6 122.3(19) . .
C32 C31 C30 120.8(16) . .
C31 C32 H32 119.9 . .
C31 C32 C33 120.2(16) . .
C33 C32 H32 119.9 . .
C28 C33 C32 120.1(14) . .
C28 C33 H33 119.9 . .
C32 C33 H33 119.9 . .
N5 C34 H34A 108.0 . .
N5 C34 H34B 108.0 . .
N5 C34 C35 117(3) . .
H34A C34 H34B 107.2 . .
C35 C34 H34A 108.0 . .
C35 C34 H34B 108.0 . .
N6 C35 H35A 109.0 . .
N6 C35 H35B 109.0 . .
C34 C35 N6 113(3) . .
C34 C35 H35A 109.0 . .
C34 C35 H35B 109.0 . .
H35A C35 H35B 107.8 . .
N6 C36 H36A 110.0 . .
N6 C36 H36B 110.0 . .
H36A C36 H36B 108.4 . .
C37 C36 N6 108(3) . .
C37 C36 H36A 110.0 . .
C37 C36 H36B 110.0 . .
C36 C37 H37A 105.0 . .
C36 C37 H37B 105.0 . .
C36 C37 C38 129(3) . .
H37A C37 H37B 105.8 . .
C38 C37 H37A 105.0 . .
C38 C37 H37B 105.0 . .
N5 C38 H38A 110.4 . .
N5 C38 H38B 110.4 . .
C37 C38 N5 107(3) . .
C37 C38 H38A 110.4 . .
C37 C38 H38B 110.4 . .
H38A C38 H38B 108.6 . .
O7 C39 Zn1 45.4(3) . .
O7 C39 C40 116.9(6) . .
O8 C39 Zn1 77.0(3) . .
O8 C39 O7 122.4(5) . .
O8 C39 C40 120.7(6) . .
C40 C39 Zn1 162.2(6) . .
C39 C40 C45 113.9(8) . .
C39 C40 C54 117.2(7) . 2_466
C41 C40 C39 125.2(11) . .
C41 C40 C45 120.8(11) . .
C41 C40 C53 102.3(11) . 2_466
C41 C40 C54 19.9(11) . 2_466
C45 C40 C54 125.7(8) . 2_466
C53 C40 C39 128.0(8) 2_466 .
C53 C40 C45 26.0(5) 2_466 .
C53 C40 C54 114.6(8) 2_466 2_466
C40 C41 H41 116.6 . .
C40 C41 C42 126.8(18) . .
C42 C41 H41 116.6 . .
C41 C42 H42 123.1 . .
C41 C42 C43 113.8(16) . .
C43 C42 H42 123.1 . .
N3 C43 C42 112.4(16) . .
C44 C43 N3 127.5(15) . .
C44 C43 C42 119.9(13) . .
C43 C44 H44 119.5 . .
C43 C44 C45 121.0(15) . .
C45 C44 H44 119.5 . .
C40 C45 H45 121.5 . .
C44 C45 C40 117.0(13) . .
C44 C45 H45 121.5 . .
N3 C46 H46A 109.9 . .
N3 C46 H46B 109.9 . .
N3 C46 C47 108.8(10) . .
H46A C46 H46B 108.3 . .
C47 C46 H46A 109.9 . .
C47 C46 H46B 109.9 . .
N4 C47 C46 110.6(10) . .
N4 C47 H47A 109.5 . .
N4 C47 H47B 109.5 . .
C46 C47 H47A 109.5 . .
C46 C47 H47B 109.5 . .
H47A C47 H47B 108.1 . .
N4 C48 H48A 109.0 . .
N4 C48 H48B 109.0 . .
N4 C48 C49 112.9(10) . .
H48A C48 H48B 107.8 . .
C49 C48 H48A 109.0 . .
C49 C48 H48B 109.0 . .
C48 C49 H49A 108.6 . .
C48 C49 H49B 108.6 . .
H49A C49 H49B 107.6 . .
C50 C49 C48 114.5(12) . .
C50 C49 H49A 108.6 . .
C50 C49 H49B 108.6 . .
N3 C50 H50A 108.2 . .
N3 C50 H50B 108.2 . .
C49 C50 N3 116.2(11) . .
C49 C50 H50A 108.2 . .
C49 C50 H50B 108.2 . .
H50A C50 H50B 107.4 . .
N4 C51 C55 117.7(11) . .
C52 C51 N4 124.2(11) . .
C52 C51 C55 118.0(10) . .
C51 C52 H52 118.8 . .
C53 C52 C51 122.4(11) . .
C53 C52 H52 118.8 . .
C40 C53 C52 125.0(11) 2_466 .
C40 C53 H53 117.5 2_466 .
C52 C53 H53 117.5 . .
C40 C54 H54 119.6 2_466 .
C55 C54 C40 120.8(11) . 2_466
C55 C54 H54 119.6 . .
C51 C55 H55 120.7 . .
C54 C55 C51 118.5(12) . .
C54 C55 H55 120.7 . .
N7 C56 H56 118.5 . .
N7 C56 C57 122.9(4) . .
C57 C56 H56 118.5 . .
C56 C57 H57 120.2 . .
C56 C57 C58 119.6(4) . .
C58 C57 H57 120.2 . .
C57 C58 C59 117.1(4) . .
C57 C58 C61 120.6(4) . .
C59 C58 C61 122.3(4) . .
C58 C59 H59 120.3 . .
C60 C59 C58 119.4(4) . .
C60 C59 H59 120.3 . .
N7 C60 C59 123.3(4) . .
N7 C60 H60 118.4 . .
C59 C60 H60 118.4 . .
C58 C61 H61 117.7 . .
C61 C61 C58 124.5(5) 2_767 .
C61 C61 H61 117.7 2_767 .

loop_
_geom_bond_atom_site_label_1
_geom_bond_atom_site_label_2
_geom_bond_distance
_geom_bond_site_symmetry_2
Zn1 O1 1.965(4) .
Zn1 O4 1.931(4) 2_666
Zn1 O6 1.964(4) .
Zn1 O7 1.928(4) .
Zn1 C39 2.599(5) .
Zn2 O2 1.924(3) .
Zn2 O3 1.943(3) 2_666
Zn2 O5 1.929(3) .
Zn2 N7 2.015(3) .
O1 C1 1.260(5) .
O2 C1 1.267(5) .
O3 Zn2 1.943(3) 2_666
O3 C19 1.273(6) .
O4 Zn1 1.931(4) 2_666
O4 C19 1.250(6) .
O5 C20 1.277(5) .
O6 C20 1.244(6) .
O7 C39 1.283(8) .
O8 C39 1.238(8) .
N1 C5 1.390(6) .
N1 C8 1.460(8) .
N1 C12 1.457(8) .
N2 C10 1.448(10) .
N2 C11 1.475(10) .
N2 C13 1.388(7) .
N3 C43 1.395(18) .
N3 C46 1.466(18) .
N3 C50 1.595(18) .
N4 C47 1.491(12) .
N4 C48 1.427(14) .
N4 C51 1.427(14) .
N5 C25 1.412(17) .
N5 C34 1.477(19) .
N5 C38 1.535(17) .
N6 C31 1.39(3) .
N6 C35 1.500(18) .
N6 C36 1.470(17) .
N7 C56 1.337(5) .
N7 C60 1.336(6) .
C1 C2 1.474(7) .
C2 C3 1.384(6) .
C2 C7 1.398(6) .
C3 H3 0.9500 .
C3 C4 1.365(7) .
C4 H4 0.9500 .
C4 C5 1.406(8) .
C5 C6 1.408(8) .
C6 H6 0.9500 .
C6 C7 1.363(7) .
C7 H7 0.9500 .
C8 H8A 0.9900 .
C8 H8B 0.9900 .
C8 C9 1.512(9) .
C9 H9A 0.9900 .
C9 H9B 0.9900 .
C9 C10 1.484(9) .
C10 H10A 0.9900 .
C10 H10B 0.9900 .
C11 H11A 0.9900 .
C11 H11B 0.9900 .
C11 C12 1.502(10) .
C12 H12A 0.9900 .
C12 H12B 0.9900 .
C13 C14 1.375(10) .
C13 C18 1.387(10) .
C14 H14 0.9500 .
C14 C15 1.399(8) .
C15 H15 0.9500 .
C15 C16 1.386(8) .
C16 C17 1.385(8) .
C16 C19 1.478(7) .
C17 H17 0.9500 .
C17 C18 1.378(8) .
C18 H18 0.9500 .
C20 C21 1.40(2) .
C20 C28 1.525(16) 2_557
C21 C22 1.419(17) .
C21 C27 1.361(14) .
C22 H22 0.9500 .
C22 C23 1.38(2) .
C23 H23 0.9500 .
C23 C25 1.48(2) .
C25 C26 1.43(3) .
C26 H26 0.9500 .
C26 C27 1.379(15) .
C27 H27 0.9500 .
C28 C20 1.526(16) 2_557
C28 C29 1.402(14) .
C28 C33 1.337(15) .
C29 H29 0.9500 .
C29 C30 1.472(19) .
C30 H30 0.9500 .
C30 C31 1.44(2) .
C31 C32 1.36(2) .
C32 H32 0.9500 .
C32 C33 1.41(2) .
C33 H33 0.9500 .
C34 H34A 0.9900 .
C34 H34B 0.9900 .
C34 C35 1.488(19) .
C35 H35A 0.9900 .
C35 H35B 0.9900 .
C36 H36A 0.9900 .
C36 H36B 0.9900 .
C36 C37 1.455(19) .
C37 H37A 0.9900 .
C37 H37B 0.9900 .
C37 C38 1.501(19) .
C38 H38A 0.9900 .
C38 H38B 0.9900 .
C39 C40 1.478(7) .
C40 C41 1.21(2) .
C40 C45 1.512(18) .
C40 C53 1.315(13) 2_466
C40 C54 1.593(16) 2_466
C41 H41 0.9500 .
C41 C42 1.402(18) .
C42 H42 0.9500 .
C42 C43 1.53(2) .
C43 C44 1.34(2) .
C44 H44 0.9500 .
C44 C45 1.395(16) .
C45 H45 0.9500 .
C46 H46A 0.9900 .
C46 H46B 0.9900 .
C46 C47 1.495(13) .
C47 H47A 0.9900 .
C47 H47B 0.9900 .
C48 H48A 0.9900 .
C48 H48B 0.9900 .
C48 C49 1.566(18) .
C49 H49A 0.9900 .
C49 H49B 0.9900 .
C49 C50 1.419(18) .
C50 H50A 0.9900 .
C50 H50B 0.9900 .
C51 C52 1.414(17) .
C51 C55 1.459(17) .
C52 H52 0.9500 .
C52 C53 1.389(15) .
C53 C40 1.315(13) 2_466
C53 H53 0.9500 .
C54 C40 1.593(16) 2_466
C54 H54 0.9500 .
C54 C55 1.387(17) .
C55 H55 0.9500 .
C56 H56 0.9500 .
C56 C57 1.382(5) .
C57 H57 0.9500 .
C57 C58 1.391(6) .
C58 C59 1.394(6) .
C58 C61 1.466(5) .
C59 H59 0.9500 .
C59 C60 1.377(6) .
C60 H60 0.9500 .
C61 C61 1.305(9) 2_767
C61 H61 0.9500 .

loop_
_geom_torsion_atom_site_label_1
_geom_torsion_atom_site_label_2
_geom_torsion_atom_site_label_3
_geom_torsion_atom_site_label_4
_geom_torsion
_geom_torsion_site_symmetry_1
_geom_torsion_site_symmetry_4
Zn1 O1 C1 O2 13.6(9) . .
Zn1 O1 C1 C2 -167.6(4) . .
Zn1 O4 C19 O3 -12.0(8) 2_666 .
Zn1 O4 C19 C16 168.6(4) 2_666 .
Zn1 O6 C20 O5 12.1(8) . .
Zn1 O6 C20 C21 -161.9(10) . .
Zn1 O6 C20 C28 -172.3(8) . 2_557
Zn1 O7 C39 O8 0.0(7) . .
Zn1 O7 C39 C40 -178.2(4) . .
Zn1 C39 C40 C41 17(2) . .
Zn1 C39 C40 C45 -164.9(12) . .
Zn1 C39 C40 C53 169.4(11) . 2_466
Zn1 C39 C40 C54 -3.9(18) . 2_466
Zn2 O2 C1 O1 7.4(8) . .
Zn2 O2 C1 C2 -171.4(3) . .
Zn2 O3 C19 O4 -7.0(6) 2_666 .
Zn2 O3 C19 C16 172.4(3) 2_666 .
Zn2 O5 C20 O6 -4.9(6) . .
Zn2 O5 C20 C21 168.3(11) . .
Zn2 O5 C20 C28 179.2(8) . 2_557
Zn2 N7 C56 C57 -169.6(3) . .
Zn2 N7 C60 C59 169.2(5) . .
O1 C1 C2 C3 -2.5(8) . .
O1 C1 C2 C7 174.6(5) . .
O2 C1 C2 C3 176.4(5) . .
O2 C1 C2 C7 -6.5(7) . .
O5 C20 C21 C22 -161.0(16) . .
O5 C20 C21 C27 26(2) . .
O6 C20 C21 C22 13(2) . .
O6 C20 C21 C27 -159.9(17) . .
O7 C39 C40 C41 21.6(13) . .
O7 C39 C40 C45 -160.7(7) . .
O7 C39 C40 C53 173.6(9) . 2_466
O7 C39 C40 C54 0.3(11) . 2_466
O8 C39 C40 C41 -156.6(12) . .
O8 C39 C40 C45 21.1(9) . .
O8 C39 C40 C53 -4.6(12) . 2_466
O8 C39 C40 C54 -177.9(9) . 2_466
N1 C5 C6 C7 179.0(5) . .
N1 C8 C9 C10 71.7(6) . .
N2 C11 C12 N1 41.5(8) . .
N2 C13 C14 C15 -177.0(5) . .
N2 C13 C18 C17 177.2(5) . .
N3 C43 C44 C45 176.8(13) . .
N3 C46 C47 N4 63.2(12) . .
N4 C48 C49 C50 -37.6(15) . .
N4 C51 C52 C53 -174.8(10) . .
N4 C51 C55 C54 173.1(13) . .
N5 C25 C26 C27 -176(3) . .
N5 C34 C35 N6 49(3) . .
N6 C31 C32 C33 -176(3) . .
N6 C36 C37 C38 -20(4) . .
N7 C56 C57 C58 1.4(6) . .
C1 C2 C3 C4 176.0(5) . .
C1 C2 C7 C6 -176.1(5) . .
C2 C3 C4 C5 0.7(8) . .
C3 C2 C7 C6 1.1(8) . .
C3 C4 C5 N1 -179.1(5) . .
C3 C4 C5 C6 -0.1(8) . .
C4 C5 C6 C7 0.1(8) . .
C5 N1 C8 C9 101.5(6) . .
C5 N1 C12 C11 -153.0(5) . .
C5 C6 C7 C2 -0.6(8) . .
C7 C2 C3 C4 -1.2(8) . .
C8 N1 C5 C4 -24.4(8) . .
C8 N1 C5 C6 156.6(5) . .
C8 N1 C12 C11 36.3(7) . .
C8 C9 C10 N2 -52.1(7) . .
C10 N2 C11 C12 -90.3(7) . .
C10 N2 C13 C14 -4.0(8) . .
C10 N2 C13 C18 177.8(5) . .
C11 N2 C10 C9 71.5(8) . .
C11 N2 C13 C14 -165.3(6) . .
C11 N2 C13 C18 16.6(8) . .
C12 N1 C5 C4 165.1(5) . .
C12 N1 C5 C6 -13.8(8) . .
C12 N1 C8 C9 -87.8(7) . .
C13 N2 C10 C9 -90.3(7) . .
C13 N2 C11 C12 71.9(8) . .
C13 C14 C15 C16 -0.9(9) . .
C14 C13 C18 C17 -1.1(9) . .
C14 C15 C16 C17 0.2(8) . .
C14 C15 C16 C19 -178.2(5) . .
C15 C16 C17 C18 -0.1(8) . .
C15 C16 C19 O3 -10.7(7) . .
C15 C16 C19 O4 168.8(5) . .
C16 C17 C18 C13 0.5(9) . .
C17 C16 C19 O3 170.9(5) . .
C17 C16 C19 O4 -9.7(7) . .
C18 C13 C14 C15 1.3(9) . .
C19 C16 C17 C18 178.4(5) . .
C20 C21 C22 C23 -176.0(19) . .
C20 C21 C27 C26 -178.9(18) . .
C20 C28 C29 C30 -172.3(14) 2_557 .
C20 C28 C33 C32 168.7(17) 2_557 .
C21 C22 C23 C25 -6(3) . .
C22 C21 C27 C26 8(3) . .
C22 C23 C25 N5 -179(3) . .
C22 C23 C25 C26 10(3) . .
C23 C25 C26 C27 -6(3) . .
C25 N5 C34 C35 81(4) . .
C25 N5 C38 C37 -64(4) . .
C25 C26 C27 C21 -3(3) . .
C27 C21 C22 C23 -3(3) . .
C28 C20 C21 C22 149(8) 2_557 .
C28 C20 C21 C27 -24(6) 2_557 .
C28 C29 C30 C31 1(3) . .
C29 C28 C33 C32 7(3) . .
C29 C30 C31 N6 174(3) . .
C29 C30 C31 C32 12(3) . .
C30 C31 C32 C33 -15(4) . .
C31 N6 C35 C34 89(4) . .
C31 N6 C36 C37 -84(4) . .
C31 C32 C33 C28 5(4) . .
C33 C28 C29 C30 -10(3) . .
C34 N5 C25 C23 11(4) . .
C34 N5 C25 C26 -179(3) . .
C34 N5 C38 C37 79(3) . .
C35 N6 C31 C30 -147(3) . .
C35 N6 C31 C32 15(5) . .
C35 N6 C36 C37 84(3) . .
C36 N6 C31 C30 21(5) . .
C36 N6 C31 C32 -177(3) . .
C36 N6 C35 C34 -81(4) . .
C36 C37 C38 N5 -48(4) . .
C38 N5 C25 C23 157(3) . .
C38 N5 C25 C26 -33(5) . .
C38 N5 C34 C35 -63(4) . .
C39 C40 C41 C42 179.8(12) . .
C39 C40 C45 C44 179.9(9) . .
C40 C41 C42 C43 -5(2) . .
C40 C54 C55 C51 7(2) 2_466 .
C41 C40 C45 C44 -2.3(16) . .
C41 C42 C43 N3 -176.7(13) . .
C41 C42 C43 C44 9(2) . .
C42 C43 C44 C45 -10(2) . .
C43 N3 C46 C47 82.7(14) . .
C43 N3 C50 C49 -71.9(16) . .
C43 C44 C45 C40 6(2) . .
C45 C40 C41 C42 2(2) . .
C46 N3 C43 C42 -172.3(11) . .
C46 N3 C43 C44 1(2) . .
C46 N3 C50 C49 90.6(12) . .
C47 N4 C48 C49 91.4(12) . .
C47 N4 C51 C52 -163.8(10) . .
C47 N4 C51 C55 14.3(16) . .
C48 N4 C47 C46 -82.2(12) . .
C48 N4 C51 C52 -4.7(15) . .
C48 N4 C51 C55 173.3(11) . .
C48 C49 C50 N3 -35.8(15) . .
C50 N3 C43 C42 -11.3(19) . .
C50 N3 C43 C44 162.4(16) . .
C50 N3 C46 C47 -80.2(12) . .
C51 N4 C47 C46 77.6(13) . .
C51 N4 C48 C49 -69.0(12) . .
C51 C52 C53 C40 -4.3(18) . 2_466
C52 C51 C55 C54 -9(2) . .
C53 C40 C41 C42 22(2) 2_466 .
C53 C40 C45 C44 -51.3(17) 2_466 .
C54 C40 C41 C42 -108(4) 2_466 .
C54 C40 C45 C44 20.8(15) 2_466 .
C55 C51 C52 C53 7.1(17) . .
C56 N7 C60 C59 -4.7(9) . .
C56 C57 C58 C59 -5.5(6) . .
C56 C57 C58 C61 171.8(4) . .
C57 C58 C59 C60 4.6(8) . .
C57 C58 C61 C61 -167.5(6) . 2_767
C58 C59 C60 N7 0.5(10) . .
C59 C58 C61 C61 9.6(9) . 2_767
C60 N7 C56 C57 3.7(6) . .
C61 C58 C59 C60 -172.6(5) . .
